data_4112036
loop_
_publ_author_name
'Fenbao Zhang'
'Christopher W. Kirby'
'Douglas W. Hairsine'
'Michael C. Jennings'
'Richard J. Puddephatt'

_publ_section_title
;
 Activation of C-H Bonds of Arenes: Selectivity and Reactivity in
 Bis(pyridyl) Platinum(II) Complexes
;
_journal_name_full 'Journal of the American Chemical Society'
_journal_page_first 14196
_journal_page_last 14197
_journal_paper_doi 10.1021/ja055436z
_journal_volume 127
_journal_year 2005
_chemical_formula_sum 'C37.5 H19 B Cl F15 N2 O3 Pt'
_chemical_formula_weight 1071.90
_chemical_name_systematic
; 
 ? 
;
_space_group_IT_number 14
_symmetry_cell_setting monoclinic
_symmetry_space_group_name_Hall '-P 2ybc'
_symmetry_space_group_name_H-M 'P 1 21/c 1'
_atom_sites_solution_hydrogens geom
_atom_sites_solution_primary direct
_atom_sites_solution_secondary difmap
_audit_creation_method SHELXL-97
_cell_angle_alpha 90.00
_cell_angle_beta 95.735(2)
_cell_angle_gamma 90.00
_cell_formula_units_Z 4
_cell_length_a 10.4892(3)
_cell_length_b 15.4986(5)
_cell_length_c 22.3102(6)
_cell_measurement_reflns_used 8205
_cell_measurement_temperature 150(2)
_cell_measurement_theta_max 27.48
_cell_measurement_theta_min 1.70
_cell_volume 3608.77(18)
_computing_cell_refinement 'DENZO-SMN (Otwinowski & Minor, 1997)'
_computing_data_collection 'COLLECT (Nonius, 1997-2001)'
_computing_data_reduction DENZO-SMN
_computing_molecular_graphics 'SHELXTL/PC (Sheldrick, 2001)'
_computing_publication_material SHELXTL/PC
_computing_structure_refinement 'SHELXL-97 (Sheldrick, 1997)'
_computing_structure_solution 'SHELXS-97 (Sheldrick, 1990)'
_diffrn_ambient_temperature 150(2)
_diffrn_measured_fraction_theta_full 0.993
_diffrn_measured_fraction_theta_max 0.993
_diffrn_measurement_device_type 'Nonius Kappa-CCD'
_diffrn_measurement_method '\f scans, and \w scans with \k offsets'
_diffrn_radiation_monochromator graphite
_diffrn_radiation_source 'fine-focus sealed tube'
_diffrn_radiation_type MoK\a
_diffrn_radiation_wavelength 0.71073
_diffrn_reflns_av_R_equivalents 0.107
_diffrn_reflns_av_sigmaI/netI 0.0658
_diffrn_reflns_limit_h_max 12
_diffrn_reflns_limit_h_min -12
_diffrn_reflns_limit_k_max 17
_diffrn_reflns_limit_k_min -18
_diffrn_reflns_limit_l_max 26
_diffrn_reflns_limit_l_min -26
_diffrn_reflns_number 34948
_diffrn_reflns_theta_full 25.03
_diffrn_reflns_theta_max 25.03
_diffrn_reflns_theta_min 2.60
_diffrn_standards_number 0
_exptl_absorpt_coefficient_mu 4.083
_exptl_absorpt_correction_T_max 0.6400
_exptl_absorpt_correction_T_min 0.3860
_exptl_absorpt_correction_type multi-scan
_exptl_absorpt_process_details 'DENZO-SMN (Otwinowski & Minor, 1997)'
_exptl_crystal_colour orange
_exptl_crystal_density_diffrn 1.973
_exptl_crystal_description prism
_exptl_crystal_F_000 2068
_exptl_crystal_size_max 0.29
_exptl_crystal_size_mid 0.13
_exptl_crystal_size_min 0.12
_refine_diff_density_max 3.532
_refine_diff_density_min -3.035
_refine_diff_density_rms 0.298
_refine_ls_extinction_method none
_refine_ls_goodness_of_fit_ref 1.037
_refine_ls_hydrogen_treatment constr
_refine_ls_matrix_type full
_refine_ls_number_parameters 523
_refine_ls_number_reflns 6347
_refine_ls_number_restraints 2
_refine_ls_restrained_S_all 1.037
_refine_ls_R_factor_all 0.0858
_refine_ls_R_factor_gt 0.0680
_refine_ls_shift/su_max 0.010
_refine_ls_shift/su_mean 0.000
_refine_ls_structure_factor_coef Fsqd
_refine_ls_weighting_details 'calc w=1/[\s^2^(Fo^2^)+(0.1299P)^2^+0.0000P] where P=(Fo^2^+2Fc^2^)/3'
_refine_ls_weighting_scheme calc
_refine_ls_wR_factor_gt 0.1690
_refine_ls_wR_factor_ref 0.1842
_reflns_number_gt 4855
_reflns_number_total 6347
_reflns_threshold_expression I>2\s(I)
_cod_data_source_file ja055436zsi20050817_031919_9.cif
_cod_data_source_block complex_10a
_cod_original_formula_sum 'C37.50 H19 B Cl F15 N2 O3 Pt'
_cod_database_code 4112036

loop_
_symmetry_equiv_pos_as_xyz
'x, y, z'
'-x, y+1/2, -z+1/2'
'-x, -y, -z'
'x, -y-1/2, z-1/2'

loop_
_atom_site_label
_atom_site_type_symbol
_atom_site_fract_x
_atom_site_fract_y
_atom_site_fract_z
_atom_site_U_iso_or_equiv
_atom_site_adp_type
_atom_site_occupancy
_atom_site_symmetry_multiplicity
_atom_site_calc_flag
_atom_site_refinement_flags
_atom_site_disorder_assembly
_atom_site_disorder_group
Pt Pt -0.12686(3) 0.62179(2) 0.199134(14) 0.02765(18) Uani 1 1 d . . .
N1 N 0.0102(7) 0.7094(4) 0.1746(3) 0.0294(16) Uani 1 1 d . . .
C2 C 0.0491(9) 0.7785(5) 0.2072(4) 0.032(2) Uani 1 1 d . . .
H2A H 0.0060 0.7925 0.2414 0.038 Uiso 1 1 calc R . .
C3 C 0.1488(10) 0.8302(6) 0.1934(4) 0.040(2) Uani 1 1 d . . .
H3A H 0.1727 0.8796 0.2171 0.048 Uiso 1 1 calc R . .
C4 C 0.2140(10) 0.8091(6) 0.1442(4) 0.040(2) Uani 1 1 d . . .
H4A H 0.2842 0.8430 0.1340 0.049 Uiso 1 1 calc R . .
C5 C 0.1741(9) 0.7376(6) 0.1104(4) 0.037(2) Uani 1 1 d . . .
H5A H 0.2177 0.7208 0.0769 0.045 Uiso 1 1 calc R . .
C6 C 0.0711(9) 0.6911(6) 0.1258(4) 0.032(2) Uani 1 1 d . . .
C7 C 0.0194(9) 0.6188(5) 0.0839(4) 0.028(2) Uani 1 1 d . . .
O8 O 0.0892(6) 0.5754(5) 0.0575(3) 0.0423(16) Uani 1 1 d . . .
C9 C -0.1256(9) 0.6133(5) 0.0701(4) 0.028(2) Uani 1 1 d . . .
C10 C -0.1729(11) 0.6000(7) 0.0108(5) 0.044(3) Uani 1 1 d . . .
H10A H -0.1164 0.5879 -0.0189 0.053 Uiso 1 1 calc R . .
C11 C -0.3068(10) 0.6045(6) -0.0050(5) 0.043(2) Uani 1 1 d . . .
H11A H -0.3425 0.5986 -0.0456 0.052 Uiso 1 1 calc R . .
C12 C -0.3840(10) 0.6180(6) 0.0415(5) 0.040(2) Uani 1 1 d . . .
H12A H -0.4743 0.6223 0.0328 0.048 Uiso 1 1 calc R . .
C13 C -0.3301(10) 0.6250(5) 0.0988(5) 0.037(2) Uani 1 1 d . . .
H13A H -0.3847 0.6311 0.1301 0.045 Uiso 1 1 calc R . .
N14 N -0.2039(8) 0.6236(4) 0.1136(4) 0.0298(17) Uani 1 1 d . . .
C21 C -0.2592(9) 0.5368(6) 0.2195(4) 0.032(2) Uani 1 1 d . . .
C22 C -0.3314(9) 0.5480(6) 0.2686(4) 0.034(2) Uani 1 1 d . . .
C23 C -0.4252(9) 0.4885(6) 0.2824(4) 0.040(2) Uani 1 1 d . . .
H23A H -0.4719 0.4977 0.3162 0.048 Uiso 1 1 calc R . .
C24 C -0.4488(9) 0.4164(7) 0.2462(5) 0.039(2) Uani 1 1 d . . .
C25 C -0.3807(10) 0.4042(6) 0.1974(5) 0.041(2) Uani 1 1 d . . .
H25A H -0.3969 0.3552 0.1722 0.050 Uiso 1 1 calc R . .
C26 C -0.2893(9) 0.4631(6) 0.1854(4) 0.037(2) Uani 1 1 d . . .
H26A H -0.2434 0.4529 0.1514 0.045 Uiso 1 1 calc R . .
O27 O -0.3028(7) 0.6222(4) 0.3018(3) 0.0371(17) Uani 1 1 d . . .
C28 C -0.3782(12) 0.6421(8) 0.3485(5) 0.056(3) Uani 1 1 d . . .
H28A H -0.3468 0.6955 0.3684 0.084 Uiso 1 1 calc R . .
H28B H -0.3727 0.5949 0.3779 0.084 Uiso 1 1 calc R . .
H28C H -0.4675 0.6498 0.3319 0.084 Uiso 1 1 calc R . .
C29 C -0.5496(10) 0.3511(7) 0.2625(5) 0.048(3) Uani 1 1 d . . .
H29A H -0.5552 0.3037 0.2333 0.072 Uiso 1 1 calc R . .
H29B H -0.6331 0.3796 0.2617 0.072 Uiso 1 1 calc R . .
H29C H -0.5250 0.3282 0.3030 0.072 Uiso 1 1 calc R . .
O31 O -0.0473(6) 0.6194(3) 0.2882(3) 0.0290(14) Uani 1 1 d . . .
H31A H -0.1072 0.6372 0.3150 0.035 Uiso 1 1 calc R . .
B32 B 0.0791(11) 0.5972(8) 0.3210(5) 0.035(2) Uani 1 1 d . . .
C41 C 0.1348(5) 0.6778(3) 0.3676(2) 0.030(2) Uani 1 1 d G . .
C42 C 0.0656(4) 0.7528(3) 0.3752(2) 0.034(2) Uani 1 1 d G . .
C43 C 0.1197(5) 0.8189(3) 0.4114(3) 0.032(2) Uani 1 1 d G . .
C44 C 0.2429(5) 0.8100(3) 0.4400(3) 0.041(2) Uani 1 1 d G . .
C45 C 0.3121(4) 0.7350(4) 0.4324(3) 0.036(2) Uani 1 1 d G . .
C46 C 0.2581(5) 0.6689(3) 0.3962(3) 0.041(2) Uani 1 1 d G . .
F42 F -0.0516(5) 0.7648(3) 0.3504(2) 0.0418(13) Uani 1 1 d . . .
F43 F 0.0564(6) 0.8921(4) 0.4170(3) 0.0469(15) Uani 1 1 d . . .
F44 F 0.2969(6) 0.8760(3) 0.4733(3) 0.0488(16) Uani 1 1 d . . .
F45 F 0.4317(6) 0.7279(4) 0.4583(3) 0.0553(16) Uani 1 1 d . . .
F46 F 0.3288(6) 0.6008(4) 0.3904(3) 0.0472(15) Uani 1 1 d . . .
C51 C 0.1768(5) 0.5768(3) 0.2646(2) 0.030(2) Uani 1 1 d G . .
C52 C 0.2756(5) 0.6314(3) 0.2518(2) 0.031(2) Uani 1 1 d G . .
C53 C 0.3457(5) 0.6134(3) 0.2036(2) 0.032(2) Uani 1 1 d G . .
C54 C 0.3170(5) 0.5407(4) 0.1683(2) 0.038(2) Uani 1 1 d G . .
C55 C 0.2182(5) 0.4861(3) 0.1811(2) 0.032(2) Uani 1 1 d G . .
C56 C 0.1481(5) 0.5041(3) 0.2293(2) 0.030(2) Uani 1 1 d G . .
F52 F 0.3069(5) 0.7025(3) 0.2817(2) 0.0350(12) Uani 1 1 d . . .
F53 F 0.4378(5) 0.6660(3) 0.1898(2) 0.0413(13) Uani 1 1 d . . .
F54 F 0.3845(5) 0.5250(4) 0.1207(2) 0.0433(13) Uani 1 1 d . . .
F55 F 0.1944(5) 0.4162(4) 0.1468(2) 0.0435(14) Uani 1 1 d . . .
F56 F 0.0576(5) 0.4486(3) 0.2395(2) 0.0375(13) Uani 1 1 d . . .
C61 C 0.0651(6) 0.5107(3) 0.3675(2) 0.036(2) Uani 1 1 d G . .
C62 C -0.0372(5) 0.5118(4) 0.4026(3) 0.041(2) Uani 1 1 d G . .
C63 C -0.0502(6) 0.4464(5) 0.4441(2) 0.049(3) Uani 1 1 d G . .
C64 C 0.0390(8) 0.3799(4) 0.4506(3) 0.058(4) Uani 1 1 d G . .
C65 C 0.1413(7) 0.3788(3) 0.4155(3) 0.051(3) Uani 1 1 d G . .
C66 C 0.1544(5) 0.4442(4) 0.3740(3) 0.043(2) Uani 1 1 d G . .
F62 F -0.1198(5) 0.5750(4) 0.3998(2) 0.0448(14) Uani 1 1 d . . .
F63 F -0.1516(7) 0.4456(4) 0.4758(3) 0.0640(19) Uani 1 1 d . . .
F64 F 0.0247(7) 0.3154(4) 0.4907(3) 0.073(2) Uani 1 1 d . . .
F65 F 0.2266(7) 0.3151(4) 0.4225(3) 0.067(2) Uani 1 1 d . . .
F66 F 0.2539(6) 0.4380(4) 0.3430(3) 0.0515(15) Uani 1 1 d . . .
C70 C -0.554(2) 0.4694(16) 0.4988(10) 0.085(11) Uani 0.50 1 d PD A -1
H70A H -0.5728 0.4201 0.5248 0.102 Uiso 0.50 1 calc PR A -1
H70B H -0.6358 0.4849 0.4749 0.102 Uiso 0.50 1 calc PR A -1
Cl71 Cl -0.5099(15) 0.5540(9) 0.5441(6) 0.128(7) Uani 0.50 1 d PD A -1
Cl72 Cl -0.452(2) 0.4356(17) 0.4511(8) 0.187(11) Uani 0.50 1 d PD A -1

loop_
_atom_site_aniso_label
_atom_site_aniso_U_11
_atom_site_aniso_U_22
_atom_site_aniso_U_33
_atom_site_aniso_U_23
_atom_site_aniso_U_13
_atom_site_aniso_U_12
Pt 0.0312(3) 0.0316(3) 0.0203(2) -0.00012(12) 0.00363(16) 0.00082(14)
N1 0.036(4) 0.030(4) 0.022(4) 0.002(3) -0.001(3) 0.007(3)
C2 0.038(5) 0.035(5) 0.022(4) -0.007(4) 0.003(4) 0.001(4)
C3 0.050(6) 0.036(5) 0.034(6) 0.006(4) -0.005(5) -0.006(5)
C4 0.040(6) 0.043(6) 0.036(6) 0.016(4) -0.005(4) -0.006(4)
C5 0.031(5) 0.046(6) 0.034(5) 0.004(4) 0.001(4) 0.002(4)
C6 0.037(5) 0.031(5) 0.025(5) 0.001(4) -0.003(4) 0.001(4)
C7 0.039(5) 0.030(5) 0.018(4) 0.003(3) 0.010(4) 0.002(4)
O8 0.040(4) 0.054(4) 0.034(4) -0.011(3) 0.010(3) 0.006(3)
C9 0.037(5) 0.029(5) 0.018(4) -0.005(3) 0.003(4) -0.005(4)
C10 0.056(7) 0.048(6) 0.029(5) -0.005(4) 0.005(5) -0.006(5)
C11 0.050(7) 0.048(6) 0.031(5) -0.001(4) -0.004(5) -0.008(5)
C12 0.036(6) 0.046(6) 0.037(6) 0.004(4) 0.003(5) 0.006(4)
C13 0.026(5) 0.039(6) 0.046(6) 0.005(4) 0.002(4) 0.001(4)
N14 0.029(4) 0.028(4) 0.032(4) 0.002(3) 0.003(3) 0.004(3)
C21 0.037(5) 0.040(5) 0.019(4) 0.008(4) -0.003(4) 0.008(4)
C22 0.037(5) 0.033(5) 0.030(5) 0.009(4) 0.003(4) 0.004(4)
C23 0.033(5) 0.051(6) 0.035(5) 0.004(4) -0.003(4) 0.006(4)
C24 0.030(5) 0.039(6) 0.047(6) 0.009(5) 0.001(5) 0.004(4)
C25 0.047(6) 0.036(5) 0.040(6) 0.004(4) 0.000(5) 0.002(5)
C26 0.042(6) 0.038(5) 0.034(5) 0.000(4) 0.009(4) 0.006(4)
O27 0.039(4) 0.049(4) 0.026(4) -0.006(3) 0.017(3) 0.002(3)
C28 0.053(7) 0.074(8) 0.042(6) -0.008(6) 0.012(5) 0.007(6)
C29 0.042(6) 0.040(6) 0.063(7) 0.012(5) 0.012(5) 0.003(5)
O31 0.029(3) 0.035(4) 0.022(3) -0.004(2) 0.001(3) 0.001(2)
B32 0.046(7) 0.040(6) 0.019(5) 0.000(4) 0.009(5) -0.005(5)
C41 0.035(5) 0.030(5) 0.026(5) 0.011(4) 0.007(4) 0.004(4)
C42 0.036(5) 0.044(5) 0.022(4) 0.003(4) 0.004(4) -0.001(4)
C43 0.039(5) 0.033(5) 0.025(5) -0.008(4) 0.007(4) -0.002(4)
C44 0.054(6) 0.041(6) 0.027(5) -0.007(4) 0.002(4) -0.016(5)
C45 0.044(6) 0.041(5) 0.022(5) -0.005(4) -0.005(4) 0.001(4)
C46 0.044(6) 0.044(6) 0.033(5) 0.000(4) -0.005(4) 0.003(5)
F42 0.037(3) 0.047(3) 0.041(3) -0.011(2) 0.000(2) 0.008(2)
F43 0.044(4) 0.053(4) 0.044(4) -0.017(3) 0.009(3) 0.007(3)
F44 0.053(4) 0.052(4) 0.039(3) -0.015(2) -0.006(3) -0.007(3)
F45 0.046(4) 0.059(4) 0.056(4) -0.004(3) -0.019(3) 0.003(3)
F46 0.049(4) 0.036(3) 0.056(4) 0.002(3) -0.001(3) 0.020(3)
C51 0.041(5) 0.023(4) 0.023(4) 0.003(3) -0.006(4) 0.006(4)
C52 0.037(5) 0.032(5) 0.024(5) 0.000(4) 0.006(4) 0.000(4)
C53 0.026(5) 0.035(6) 0.035(6) -0.002(4) 0.001(4) -0.005(4)
C54 0.036(5) 0.047(6) 0.031(5) -0.004(4) 0.000(4) 0.004(4)
C55 0.032(5) 0.030(5) 0.032(5) -0.006(4) -0.003(4) -0.005(4)
C56 0.036(5) 0.029(5) 0.024(4) -0.005(3) 0.000(4) -0.005(4)
F52 0.040(3) 0.032(3) 0.033(3) -0.004(2) 0.007(2) -0.007(2)
F53 0.041(3) 0.044(3) 0.041(3) -0.004(2) 0.014(2) -0.006(3)
F54 0.048(3) 0.054(3) 0.030(3) -0.006(2) 0.012(2) 0.002(3)
F55 0.052(4) 0.038(3) 0.042(3) -0.012(3) 0.008(3) -0.005(3)
F56 0.043(3) 0.035(3) 0.035(3) -0.005(2) 0.007(2) -0.006(2)
C61 0.049(6) 0.033(5) 0.024(5) 0.000(4) -0.004(4) -0.010(4)
C62 0.059(7) 0.049(6) 0.014(4) -0.004(4) 0.001(4) -0.022(5)
C63 0.076(8) 0.053(7) 0.018(5) 0.000(4) 0.003(5) -0.028(6)
C64 0.093(10) 0.049(7) 0.028(6) 0.006(5) -0.016(6) -0.029(6)
C65 0.088(9) 0.024(5) 0.037(6) 0.001(4) -0.012(6) 0.003(5)
C66 0.060(7) 0.037(6) 0.033(5) -0.004(4) 0.004(5) 0.000(5)
F62 0.041(3) 0.060(4) 0.034(3) 0.004(3) 0.008(2) -0.001(3)
F63 0.081(5) 0.083(5) 0.030(3) 0.005(3) 0.013(3) -0.034(4)
F64 0.133(6) 0.048(4) 0.033(3) 0.013(3) -0.008(4) -0.038(4)
F65 0.117(6) 0.040(3) 0.041(4) 0.007(3) -0.012(4) 0.009(4)
F66 0.062(4) 0.049(4) 0.043(3) 0.002(3) 0.006(3) 0.015(3)
C70 0.08(2) 0.15(3) 0.026(12) 0.018(16) 0.033(14) 0.009(18)
Cl71 0.145(12) 0.084(7) 0.138(14) 0.038(8) -0.076(11) -0.018(8)
Cl72 0.219(19) 0.24(2) 0.121(12) 0.092(12) 0.126(14) 0.087(15)

loop_
_atom_type_symbol
_atom_type_description
_atom_type_scat_dispersion_real
_atom_type_scat_dispersion_imag
_atom_type_scat_source
C C 0.0033 0.0016 'International Tables Vol C Tables 4.2.6.8 and 6.1.1.4'
H H 0.0000 0.0000 'International Tables Vol C Tables 4.2.6.8 and 6.1.1.4'
B B 0.0013 0.0007 'International Tables Vol C Tables 4.2.6.8 and 6.1.1.4'
N N 0.0061 0.0033 'International Tables Vol C Tables 4.2.6.8 and 6.1.1.4'
O O 0.0106 0.0060 'International Tables Vol C Tables 4.2.6.8 and 6.1.1.4'
F F 0.0171 0.0103 'International Tables Vol C Tables 4.2.6.8 and 6.1.1.4'
Cl Cl 0.1484 0.1585 'International Tables Vol C Tables 4.2.6.8 and 6.1.1.4'
Pt Pt -1.7033 8.3905 'International Tables Vol C Tables 4.2.6.8 and 6.1.1.4'

loop_
_geom_angle_atom_site_label_1
_geom_angle_atom_site_label_2
_geom_angle_atom_site_label_3
_geom_angle
N14 Pt C21 90.2(3)
N14 Pt O31 179.8(3)
C21 Pt O31 89.6(3)
N14 Pt N1 87.9(3)
C21 Pt N1 177.9(3)
O31 Pt N1 92.4(2)
C2 N1 C6 117.8(8)
C2 N1 Pt 123.9(6)
C6 N1 Pt 118.0(6)
N1 C2 C3 122.8(9)
N1 C2 H2A 118.6
C3 C2 H2A 118.6
C2 C3 C4 119.0(9)
C2 C3 H3A 120.5
C4 C3 H3A 120.5
C5 C4 C3 118.3(9)
C5 C4 H4A 120.8
C3 C4 H4A 120.8
C6 C5 C4 119.3(9)
C6 C5 H5A 120.4
C4 C5 H5A 120.4
N1 C6 C5 122.7(8)
N1 C6 C7 118.9(8)
C5 C6 C7 118.3(8)
O8 C7 C6 121.3(9)
O8 C7 C9 121.3(8)
C6 C7 C9 116.8(7)
N14 C9 C10 121.5(9)
N14 C9 C7 121.2(8)
C10 C9 C7 117.2(9)
C9 C10 C11 118.9(10)
C9 C10 H10A 120.5
C11 C10 H10A 120.5
C12 C11 C10 117.3(10)
C12 C11 H11A 121.4
C10 C11 H11A 121.4
C13 C12 C11 119.9(10)
C13 C12 H12A 120.1
C11 C12 H12A 120.1
N14 C13 C12 122.9(10)
N14 C13 H13A 118.5
C12 C13 H13A 118.5
C13 N14 C9 119.3(9)
C13 N14 Pt 122.2(7)
C9 N14 Pt 118.1(6)
C26 C21 C22 114.7(8)
C26 C21 Pt 122.8(7)
C22 C21 Pt 122.5(7)
O27 C22 C21 114.6(8)
O27 C22 C23 123.1(8)
C21 C22 C23 122.4(9)
C24 C23 C22 119.3(9)
C24 C23 H23A 120.4
C22 C23 H23A 120.4
C25 C24 C23 119.8(9)
C25 C24 C29 121.5(10)
C23 C24 C29 118.7(10)
C26 C25 C24 119.6(10)
C26 C25 H25A 120.2
C24 C25 H25A 120.2
C25 C26 C21 124.4(9)
C25 C26 H26A 117.8
C21 C26 H26A 117.8
C22 O27 C28 118.2(8)
O27 C28 H28A 109.5
O27 C28 H28B 109.5
H28A C28 H28B 109.5
O27 C28 H28C 109.5
H28A C28 H28C 109.5
H28B C28 H28C 109.5
C24 C29 H29A 109.5
C24 C29 H29B 109.5
H29A C29 H29B 109.5
C24 C29 H29C 109.5
H29A C29 H29C 109.5
H29B C29 H29C 109.5
B32 O31 Pt 136.7(6)
B32 O31 H31A 111.7
Pt O31 H31A 111.7
O31 B32 C41 111.6(8)
O31 B32 C61 110.7(8)
C41 B32 C61 104.6(6)
O31 B32 C51 104.3(7)
C41 B32 C51 112.9(7)
C61 B32 C51 113.0(7)
C42 C41 C46 120.0
C42 C41 B32 122.7(5)
C46 C41 B32 117.2(5)
F42 C42 C43 116.9(4)
F42 C42 C41 123.1(4)
C43 C42 C41 120.0
F43 C43 C42 120.5(4)
F43 C43 C44 119.5(4)
C42 C43 C44 120.0
F44 C44 C45 120.2(4)
F44 C44 C43 119.7(4)
C45 C44 C43 120.0
F45 C45 C46 120.2(4)
F45 C45 C44 119.8(4)
C46 C45 C44 120.0
F46 C46 C45 116.9(4)
F46 C46 C41 123.1(4)
C45 C46 C41 120.0
C52 C51 C56 120.0
C52 C51 B32 123.1(5)
C56 C51 B32 116.8(5)
F52 C52 C51 124.0(4)
F52 C52 C53 116.0(4)
C51 C52 C53 120.0
F53 C53 C54 119.3(4)
F53 C53 C52 120.7(4)
C54 C53 C52 120.0
F54 C54 C53 119.3(4)
F54 C54 C55 120.7(4)
C53 C54 C55 120.0
F55 C55 C56 121.5(4)
F55 C55 C54 118.5(4)
C56 C55 C54 120.0
F56 C56 C55 116.6(4)
F56 C56 C51 123.4(4)
C55 C56 C51 120.0
C62 C61 C66 120.0
C62 C61 B32 116.7(5)
C66 C61 B32 123.2(5)
F62 C62 C61 121.9(5)
F62 C62 C63 118.0(5)
C61 C62 C63 120.0
F63 C63 C64 120.1(6)
F63 C63 C62 119.8(6)
C64 C63 C62 120.0
F64 C64 C63 119.8(6)
F64 C64 C65 120.2(6)
C63 C64 C65 120.0
F65 C65 C64 119.5(6)
F65 C65 C66 120.5(6)
C64 C65 C66 120.0
F66 C66 C65 115.8(5)
F66 C66 C61 124.2(5)
C65 C66 C61 120.0
Cl72 C70 Cl71 117.8(19)
Cl72 C70 H70A 107.9
Cl71 C70 H70A 107.9
Cl72 C70 H70B 107.9
Cl71 C70 H70B 107.9
H70A C70 H70B 107.2

loop_
_geom_bond_atom_site_label_1
_geom_bond_atom_site_label_2
_geom_bond_distance
Pt N14 1.998(8)
Pt C21 1.998(9)
Pt O31 2.077(6)
Pt N1 2.090(8)
N1 C2 1.335(10)
N1 C6 1.346(12)
C2 C3 1.378(13)
C2 H2A 0.9500
C3 C4 1.388(14)
C3 H3A 0.9500
C4 C5 1.381(13)
C4 H4A 0.9500
C5 C6 1.371(13)
C5 H5A 0.9500
C6 C7 1.524(12)
C7 O8 1.192(11)
C7 C9 1.524(13)
C9 N14 1.341(12)
C9 C10 1.382(13)
C10 C11 1.415(15)
C10 H10A 0.9500
C11 C12 1.394(15)
C11 H11A 0.9500
C12 C13 1.351(15)
C12 H12A 0.9500
C13 N14 1.332(13)
C13 H13A 0.9500
C21 C26 1.392(12)
C21 C22 1.403(13)
C22 O27 1.385(10)
C22 C23 1.404(13)
C23 C24 1.387(14)
C23 H23A 0.9500
C24 C25 1.373(14)
C24 C29 1.535(15)
C25 C26 1.370(14)
C25 H25A 0.9500
C26 H26A 0.9500
O27 C28 1.405(13)
C28 H28A 0.9800
C28 H28B 0.9800
C28 H28C 0.9800
C29 H29A 0.9800
C29 H29B 0.9800
C29 H29C 0.9800
O31 B32 1.490(13)
O31 H31A 0.9500
B32 C41 1.691(12)
B32 C61 1.710(12)
B32 C51 1.730(12)
C41 C42 1.3900
C41 C46 1.3900
C42 F42 1.310(6)
C42 C43 1.3900
C43 F43 1.327(7)
C43 C44 1.3900
C44 F44 1.355(6)
C44 C45 1.3900
C45 F45 1.332(7)
C45 C46 1.3900
C46 F46 1.304(6)
C51 C52 1.3900
C51 C56 1.3900
C52 F52 1.314(6)
C52 C53 1.3900
C53 F53 1.324(7)
C53 C54 1.3900
C54 F54 1.356(6)
C54 C55 1.3900
C55 F55 1.335(6)
C55 C56 1.3900
C56 F56 1.318(6)
C61 C62 1.3900
C61 C66 1.3900
C62 F62 1.305(8)
C62 C63 1.3900
C63 F63 1.334(8)
C63 C64 1.3900
C64 F64 1.360(7)
C64 C65 1.3900
C65 F65 1.331(8)
C65 C66 1.3900
C66 F66 1.311(8)
C70 Cl72 1.670(17)
C70 Cl71 1.692(18)
C70 H70A 0.9900
C70 H70B 0.9900

loop_
_geom_hbond_atom_site_label_D
_geom_hbond_atom_site_label_H
_geom_hbond_atom_site_label_A
_geom_hbond_distance_DH
_geom_hbond_distance_HA
_geom_hbond_distance_DA
_geom_hbond_angle_DHA
O31 H31A O27 0.95 2.06 2.727(10) 126.2
O31 H31A F62 0.95 2.14 2.763(8) 122.0

loop_
_geom_torsion_atom_site_label_1
_geom_torsion_atom_site_label_2
_geom_torsion_atom_site_label_3
_geom_torsion_atom_site_label_4
_geom_torsion
N14 Pt N1 C2 136.6(7)
C21 Pt N1 C2 157(8)
O31 Pt N1 C2 -43.4(7)
N14 Pt N1 C6 -49.5(6)
C21 Pt N1 C6 -29(8)
O31 Pt N1 C6 130.5(6)
C6 N1 C2 C3 -0.9(12)
Pt N1 C2 C3 173.0(6)
N1 C2 C3 C4 -1.3(14)
C2 C3 C4 C5 1.1(13)
C3 C4 C5 C6 1.1(13)
C2 N1 C6 C5 3.4(12)
Pt N1 C6 C5 -170.9(7)
C2 N1 C6 C7 -173.3(7)
Pt N1 C6 C7 12.4(10)
C4 C5 C6 N1 -3.5(13)
C4 C5 C6 C7 173.2(8)
N1 C6 C7 O8 -147.6(9)
C5 C6 C7 O8 35.5(12)
N1 C6 C7 C9 41.3(11)
C5 C6 C7 C9 -135.6(8)
O8 C7 C9 N14 146.0(8)
C6 C7 C9 N14 -42.9(11)
O8 C7 C9 C10 -35.9(12)
C6 C7 C9 C10 135.2(9)
N14 C9 C10 C11 5.3(14)
C7 C9 C10 C11 -172.7(8)
C9 C10 C11 C12 -3.2(14)
C10 C11 C12 C13 -0.9(14)
C11 C12 C13 N14 3.3(13)
C12 C13 N14 C9 -1.3(12)
C12 C13 N14 Pt -173.5(6)
C10 C9 N14 C13 -3.1(12)
C7 C9 N14 C13 174.9(7)
C10 C9 N14 Pt 169.5(7)
C7 C9 N14 Pt -12.6(10)
C21 Pt N14 C13 41.8(7)
O31 Pt N14 C13 52(75)
N1 Pt N14 C13 -138.9(6)
C21 Pt N14 C9 -130.6(6)
O31 Pt N14 C9 -121(80)
N1 Pt N14 C9 48.7(6)
N14 Pt C21 C26 48.2(7)
O31 Pt C21 C26 -131.8(7)
N1 Pt C21 C26 28(9)
N14 Pt C21 C22 -130.2(7)
O31 Pt C21 C22 49.8(7)
N1 Pt C21 C22 -150(8)
C26 C21 C22 O27 -178.9(7)
Pt C21 C22 O27 -0.3(10)
C26 C21 C22 C23 0.8(12)
Pt C21 C22 C23 179.4(6)
O27 C22 C23 C24 179.1(8)
C21 C22 C23 C24 -0.6(13)
C22 C23 C24 C25 -0.2(13)
C22 C23 C24 C29 178.8(8)
C23 C24 C25 C26 0.6(14)
C29 C24 C25 C26 -178.3(9)
C24 C25 C26 C21 -0.3(15)
C22 C21 C26 C25 -0.4(13)
Pt C21 C26 C25 -179.0(7)
C21 C22 O27 C28 174.6(8)
C23 C22 O27 C28 -5.1(13)
N14 Pt O31 B32 110(75)
C21 Pt O31 B32 120.2(8)
N1 Pt O31 B32 -59.1(8)
Pt O31 B32 C41 127.5(6)
Pt O31 B32 C61 -116.5(7)
Pt O31 B32 C51 5.4(11)
O31 B32 C41 C42 2.8(10)
C61 B32 C41 C42 -116.9(6)
C51 B32 C41 C42 119.9(6)
O31 B32 C41 C46 -173.5(5)
C61 B32 C41 C46 66.8(7)
C51 B32 C41 C46 -56.4(8)
C46 C41 C42 F42 -178.8(6)
B32 C41 C42 F42 5.0(8)
C46 C41 C42 C43 0.0
B32 C41 C42 C43 -176.2(7)
F42 C42 C43 F43 -3.8(6)
C41 C42 C43 F43 177.4(6)
F42 C42 C43 C44 178.9(6)
C41 C42 C43 C44 0.0
F43 C43 C44 F44 0.1(7)
C42 C43 C44 F44 177.5(6)
F43 C43 C44 C45 -177.4(6)
C42 C43 C44 C45 0.0
F44 C44 C45 F45 0.4(7)
C43 C44 C45 F45 177.8(7)
F44 C44 C45 C46 -177.5(6)
C43 C44 C45 C46 0.0
F45 C45 C46 F46 1.3(7)
C44 C45 C46 F46 179.1(6)
F45 C45 C46 C41 -177.8(7)
C44 C45 C46 C41 0.0
C42 C41 C46 F46 -179.1(7)
B32 C41 C46 F46 -2.7(7)
C42 C41 C46 C45 0.0
B32 C41 C46 C45 176.4(6)
O31 B32 C51 C52 109.3(7)
C41 B32 C51 C52 -12.0(9)
C61 B32 C51 C52 -130.4(6)
O31 B32 C51 C56 -67.3(7)
C41 B32 C51 C56 171.4(5)
C61 B32 C51 C56 53.1(8)
C56 C51 C52 F52 178.1(6)
B32 C51 C52 F52 1.7(7)
C56 C51 C52 C53 0.0
B32 C51 C52 C53 -176.4(6)
F52 C52 C53 F53 -0.1(6)
C51 C52 C53 F53 178.2(6)
F52 C52 C53 C54 -178.3(5)
C51 C52 C53 C54 0.0
F53 C53 C54 F54 0.5(6)
C52 C53 C54 F54 178.6(6)
F53 C53 C54 C55 -178.2(6)
C52 C53 C54 C55 0.0
F54 C54 C55 F55 2.4(6)
C53 C54 C55 F55 -179.0(6)
F54 C54 C55 C56 -178.6(6)
C53 C54 C55 C56 0.0
F55 C55 C56 F56 0.3(6)
C54 C55 C56 F56 -178.7(5)
F55 C55 C56 C51 179.0(6)
C54 C55 C56 C51 0.0
C52 C51 C56 F56 178.6(6)
B32 C51 C56 F56 -4.8(7)
C52 C51 C56 C55 0.0
B32 C51 C56 C55 176.6(6)
O31 B32 C61 C62 -45.6(8)
C41 B32 C61 C62 74.6(7)
C51 B32 C61 C62 -162.2(5)
O31 B32 C61 C66 138.5(6)
C41 B32 C61 C66 -101.3(6)
C51 B32 C61 C66 21.9(9)
C66 C61 C62 F62 176.9(6)
B32 C61 C62 F62 0.8(7)
C66 C61 C62 C63 0.0
B32 C61 C62 C63 -176.0(6)
F62 C62 C63 F63 6.0(6)
C61 C62 C63 F63 -177.0(6)
F62 C62 C63 C64 -177.0(6)
C61 C62 C63 C64 0.0
F63 C63 C64 F64 -2.0(6)
C62 C63 C64 F64 -179.0(6)
F63 C63 C64 C65 177.0(6)
C62 C63 C64 C65 0.0
F64 C64 C65 F65 -1.5(7)
C63 C64 C65 F65 179.5(7)
F64 C64 C65 C66 179.0(6)
C63 C64 C65 C66 0.0
F65 C65 C66 F66 0.3(6)
C64 C65 C66 F66 179.8(6)
F65 C65 C66 C61 -179.5(7)
C64 C65 C66 C61 0.0
C62 C61 C66 F66 -179.8(7)
B32 C61 C66 F66 -4.0(8)
C62 C61 C66 C65 0.0
B32 C61 C66 C65 175.8(6)
